data_7208432
loop_
_publ_author_name
'Kondo, Ryosuke'
'Yasuda, Takuma'
'Yang, Yu Seok'
'Kim, Jun Yun'
'Adachi, Chihaya'

_publ_section_title
;
 Highly luminescent \p-conjugated dithienometalloles: photophysical
 properties and their application in organic light-emitting diodes
;
_journal_issue 33
_journal_name_full 'Journal of Materials Chemistry'
_journal_page_first 16810
_journal_paper_doi 10.1039/c2jm33526c
_journal_volume 22
_journal_year 2012
_chemical_formula_moiety 'C32 H22 S2 Si'
_chemical_formula_sum 'C32 H22 S2 Si'
_chemical_formula_weight 498.73
_space_group_IT_number 15
_symmetry_cell_setting monoclinic
_symmetry_Int_Tables_number 15
_symmetry_space_group_name_Hall '-C 2yc'
_symmetry_space_group_name_H-M 'C 1 2/c 1'
_atom_sites_solution_hydrogens geom
_atom_sites_solution_primary direct
_atom_sites_solution_secondary difmap
_cell_angle_alpha 90.0000
_cell_angle_beta 101.413(5)
_cell_angle_gamma 90.0000
_cell_formula_units_Z 4
_cell_length_a 19.549(7)
_cell_length_b 19.718(6)
_cell_length_c 6.618(2)
_cell_measurement_reflns_used 4171
_cell_measurement_temperature 93
_cell_measurement_theta_max 27.50
_cell_measurement_theta_min 3.10
_cell_volume 2500.6(14)
_computing_cell_refinement 'CrystalClear-SM Expert 2.0 r4'
_computing_data_collection 'CrystalClear-SM Expert 2.0 r4 (Rigaku, 2009)'
_computing_data_reduction 'CrystalClear-SM Expert 2.0 r4'
_computing_molecular_graphics 'CrystalStructure 4.0'
_computing_publication_material 'CrystalStructure 4.0 (Rigaku, 2010)'
_computing_structure_refinement 'SHELXL97 (Sheldrick, 2008)'
_computing_structure_solution 'Il Milione (Burla, et al., 2007)'
_diffrn_ambient_temperature 93
_diffrn_detector_area_resol_mean 7.111
_diffrn_measured_fraction_theta_full 0.994
_diffrn_measured_fraction_theta_max 0.994
_diffrn_measurement_device_type 'Rigaku Saturn724'
_diffrn_measurement_method \w
_diffrn_radiation_type 'Mo K\a'
_diffrn_radiation_wavelength 0.71075
_diffrn_reflns_av_R_equivalents 0.0270
_diffrn_reflns_limit_h_max 25
_diffrn_reflns_limit_h_min -25
_diffrn_reflns_limit_k_max 25
_diffrn_reflns_limit_k_min -25
_diffrn_reflns_limit_l_max 8
_diffrn_reflns_limit_l_min -8
_diffrn_reflns_number 19742
_diffrn_reflns_theta_full 27.52
_diffrn_reflns_theta_max 27.52
_diffrn_standards_number 0
_exptl_absorpt_coefficient_mu 0.281
_exptl_absorpt_correction_T_max 0.960
_exptl_absorpt_correction_T_min 0.877
_exptl_absorpt_correction_type multi-scan
_exptl_absorpt_process_details 'REQAB (Rigaku, 1998)'
_exptl_crystal_colour yellow
_exptl_crystal_density_diffrn 1.325
_exptl_crystal_density_method 'not measured'
_exptl_crystal_description needle
_exptl_crystal_F_000 1040.00
_exptl_crystal_size_max 0.310
_exptl_crystal_size_mid 0.152
_exptl_crystal_size_min 0.147
_refine_diff_density_max 0.380
_refine_diff_density_min -0.240
_refine_ls_extinction_method none
_refine_ls_goodness_of_fit_ref 1.083
_refine_ls_hydrogen_treatment constr
_refine_ls_number_parameters 159
_refine_ls_number_reflns 2869
_refine_ls_number_restraints 0
_refine_ls_R_factor_gt 0.0312
_refine_ls_shift/su_max 0.000
_refine_ls_structure_factor_coef Fsqd
_refine_ls_weighting_details 'w = 1/[\s^2^(Fo^2^)+(0.0516P)^2^+1.0859P] where P=(Fo^2^+2Fc^2^)/3'
_refine_ls_weighting_scheme calc
_refine_ls_wR_factor_ref 0.0879
_reflns_number_gt 2509
_reflns_number_total 2869
_reflns_threshold_expression F^2^>2.0\s(F^2^)
_cod_data_source_file c2jm33526c.txt
_cod_data_source_block sc0972
_cod_database_code 7208432

loop_
_symmetry_equiv_pos_site_id
_symmetry_equiv_pos_as_xyz
1 +X,+Y,+Z
2 -X,+Y,1/2-Z
3 -X,-Y,-Z
4 +X,-Y,1/2+Z
5 1/2+X,1/2+Y,+Z
6 1/2-X,1/2+Y,1/2-Z
7 1/2-X,1/2-Y,-Z
8 1/2+X,1/2-Y,1/2+Z

loop_
_atom_site_label
_atom_site_type_symbol
_atom_site_fract_x
_atom_site_fract_y
_atom_site_fract_z
_atom_site_U_iso_or_equiv
_atom_site_adp_type
_atom_site_occupancy
_atom_site_symmetry_multiplicity
_atom_site_calc_flag
_atom_site_refinement_flags
S1 S 0.447130(16) 0.881713(15) 0.48238(5) 0.01854(11) Uani 1.0 8 d .
Si1 Si 0.5000 0.68777(2) 0.7500 0.01636(12) Uani 1.0 4 d .
C1 C 0.40911(6) 0.82501(6) 0.29050(18) 0.0181(3) Uani 1.0 8 d .
C2 C 0.42191(6) 0.75915(6) 0.35566(18) 0.0189(3) Uani 1.0 8 d .
C3 C 0.46162(6) 0.75339(6) 0.55807(19) 0.0177(3) Uani 1.0 8 d .
C4 C 0.47916(6) 0.81657(6) 0.64562(18) 0.0168(3) Uani 1.0 8 d .
C5 C 0.43242(6) 0.63379(6) 0.83468(18) 0.0177(3) Uani 1.0 8 d .
C6 C 0.36093(7) 0.64269(7) 0.7593(2) 0.0223(3) Uani 1.0 8 d .
C7 C 0.31194(7) 0.60302(7) 0.8330(3) 0.0274(3) Uani 1.0 8 d .
C8 C 0.33377(8) 0.55382(7) 0.9805(3) 0.0276(3) Uani 1.0 8 d .
C9 C 0.40432(8) 0.54407(7) 1.0566(2) 0.0278(3) Uani 1.0 8 d .
C10 C 0.45299(7) 0.58388(7) 0.9843(2) 0.0230(3) Uani 1.0 8 d .
C11 C 0.36897(6) 0.84932(7) 0.09267(19) 0.0201(3) Uani 1.0 8 d .
C12 C 0.32616(8) 0.80454(7) -0.0390(2) 0.0286(3) Uani 1.0 8 d .
C13 C 0.28653(9) 0.82709(8) -0.2245(3) 0.0355(4) Uani 1.0 8 d .
C14 C 0.28805(8) 0.89460(8) -0.2800(3) 0.0344(4) Uani 1.0 8 d .
C15 C 0.33030(7) 0.93968(8) -0.1518(3) 0.0293(4) Uani 1.0 8 d .
C16 C 0.37116(7) 0.91721(7) 0.0322(2) 0.0232(3) Uani 1.0 8 d .
H2 H 0.4056 0.7210 0.2722 0.0227 Uiso 1.0 8 calc R
H6 H 0.3455 0.6761 0.6569 0.0268 Uiso 1.0 8 calc R
H7 H 0.2635 0.6099 0.7816 0.0329 Uiso 1.0 8 calc R
H8 H 0.3004 0.5267 1.0297 0.0331 Uiso 1.0 8 calc R
H9 H 0.4194 0.5103 1.1579 0.0334 Uiso 1.0 8 calc R
H10 H 0.5013 0.5770 1.0378 0.0276 Uiso 1.0 8 calc R
H12 H 0.3241 0.7582 -0.0014 0.0343 Uiso 1.0 8 calc R
H13 H 0.2582 0.7960 -0.3138 0.0425 Uiso 1.0 8 calc R
H14 H 0.2602 0.9100 -0.4058 0.0412 Uiso 1.0 8 calc R
H15 H 0.3314 0.9861 -0.1896 0.0352 Uiso 1.0 8 calc R
H16 H 0.4009 0.9482 0.1178 0.0279 Uiso 1.0 8 calc R

loop_
_atom_site_aniso_label
_atom_site_aniso_U_11
_atom_site_aniso_U_22
_atom_site_aniso_U_33
_atom_site_aniso_U_12
_atom_site_aniso_U_13
_atom_site_aniso_U_23
S1 0.01984(17) 0.01631(17) 0.01901(17) 0.00162(11) 0.00272(12) 0.00142(11)
Si1 0.0172(3) 0.0148(3) 0.0162(3) 0.0000 0.00109(17) 0.0000
C1 0.0166(6) 0.0209(6) 0.0170(6) 0.0011(5) 0.0038(5) -0.0002(5)
C2 0.0191(6) 0.0191(6) 0.0182(6) 0.0012(5) 0.0031(5) -0.0007(5)
C3 0.0172(6) 0.0175(6) 0.0186(6) 0.0013(5) 0.0040(5) 0.0008(5)
C4 0.0156(6) 0.0171(6) 0.0180(6) 0.0015(5) 0.0042(5) 0.0017(5)
C5 0.0194(6) 0.0169(6) 0.0165(6) -0.0005(5) 0.0028(5) -0.0027(5)
C6 0.0212(7) 0.0234(7) 0.0217(7) 0.0020(5) 0.0026(5) -0.0003(5)
C7 0.0192(7) 0.0332(8) 0.0303(8) -0.0024(6) 0.0065(6) -0.0054(6)
C8 0.0318(8) 0.0280(7) 0.0262(7) -0.0088(6) 0.0139(6) -0.0051(6)
C9 0.0366(8) 0.0253(7) 0.0225(7) -0.0021(6) 0.0081(6) 0.0039(6)
C10 0.0231(7) 0.0231(7) 0.0218(7) 0.0010(5) 0.0019(5) 0.0025(5)
C11 0.0189(6) 0.0236(7) 0.0187(6) 0.0069(5) 0.0059(5) 0.0015(5)
C12 0.0341(8) 0.0262(7) 0.0227(7) 0.0078(6) -0.0014(6) -0.0002(6)
C13 0.0414(9) 0.0379(9) 0.0222(7) 0.0096(7) -0.0057(6) -0.0040(6)
C14 0.0373(8) 0.0441(9) 0.0199(7) 0.0164(7) 0.0014(6) 0.0062(6)
C15 0.0287(7) 0.0324(8) 0.0286(7) 0.0097(6) 0.0097(6) 0.0125(6)
C16 0.0200(7) 0.0263(7) 0.0245(7) 0.0049(5) 0.0070(5) 0.0044(6)

loop_
_atom_type_symbol
_atom_type_description
_atom_type_scat_dispersion_real
_atom_type_scat_dispersion_imag
_atom_type_scat_source
C C 0.0033 0.0016
;
International Tables for Crystallography
(1992, Vol. C, Tables 4.2.6.8 and 6.1.1.4)
;
H H 0.0000 0.0000
;
International Tables for Crystallography
(1992, Vol. C, Table 6.1.1.4)
;
S S 0.1246 0.1234
;
International Tables for Crystallography
(1992, Vol. C, Tables 4.2.6.8 and 6.1.1.4)
;
Si Si 0.0817 0.0704
;
International Tables for Crystallography
(1992, Vol. C, Tables 4.2.6.8 and 6.1.1.4)
;

loop_
_geom_angle_atom_site_label_1
_geom_angle_atom_site_label_2
_geom_angle_atom_site_label_3
_geom_angle
_geom_angle_publ_flag
_geom_angle_site_symmetry_1
_geom_angle_site_symmetry_3
C1 S1 C4 91.63(6) yes . .
C3 Si1 C3 92.06(6) yes . 2_656
C3 Si1 C5 112.77(6) yes . .
C3 Si1 C5 113.87(6) yes . 2_656
C3 Si1 C5 113.87(6) yes 2_656 .
C3 Si1 C5 112.77(6) yes 2_656 2_656
C5 Si1 C5 110.48(6) yes . 2_656
S1 C1 C2 110.61(9) yes . .
S1 C1 C11 121.06(10) yes . .
C2 C1 C11 128.32(11) yes . .
C1 C2 C3 113.87(11) yes . .
Si1 C3 C2 140.64(10) yes . .
Si1 C3 C4 107.80(9) yes . .
C2 C3 C4 111.56(11) yes . .
S1 C4 C3 112.33(9) yes . .
S1 C4 C4 131.50(10) yes . 2_656
C3 C4 C4 116.17(11) yes . 2_656
Si1 C5 C6 122.53(10) yes . .
Si1 C5 C10 119.52(10) yes . .
C6 C5 C10 117.91(12) yes . .
C5 C6 C7 120.72(12) yes . .
C6 C7 C8 120.15(13) yes . .
C7 C8 C9 120.01(14) yes . .
C8 C9 C10 119.81(13) yes . .
C5 C10 C9 121.41(12) yes . .
C1 C11 C12 119.93(12) yes . .
C1 C11 C16 121.74(11) yes . .
C12 C11 C16 118.32(12) yes . .
C11 C12 C13 120.65(13) yes . .
C12 C13 C14 120.36(14) yes . .
C13 C14 C15 119.80(13) yes . .
C14 C15 C16 120.15(14) yes . .
C11 C16 C15 120.69(13) yes . .
C1 C2 H2 123.064 no . .
C3 C2 H2 123.069 no . .
C5 C6 H6 119.653 no . .
C7 C6 H6 119.632 no . .
C6 C7 H7 119.926 no . .
C8 C7 H7 119.926 no . .
C7 C8 H8 119.991 no . .
C9 C8 H8 119.999 no . .
C8 C9 H9 120.095 no . .
C10 C9 H9 120.099 no . .
C5 C10 H10 119.292 no . .
C9 C10 H10 119.301 no . .
C11 C12 H12 119.672 no . .
C13 C12 H12 119.679 no . .
C12 C13 H13 119.813 no . .
C14 C13 H13 119.824 no . .
C13 C14 H14 120.101 no . .
C15 C14 H14 120.099 no . .
C14 C15 H15 119.923 no . .
C16 C15 H15 119.925 no . .
C11 C16 H16 119.664 no . .
C15 C16 H16 119.651 no . .

loop_
_geom_bond_atom_site_label_1
_geom_bond_atom_site_label_2
_geom_bond_distance
_geom_bond_publ_flag
_geom_bond_site_symmetry_2
S1 C1 1.7440(13) yes .
S1 C4 1.7150(13) yes .
Si1 C3 1.8637(13) yes .
Si1 C3 1.8637(13) yes 2_656
Si1 C5 1.8669(14) yes .
Si1 C5 1.8669(14) yes 2_656
C1 C2 1.3756(17) yes .
C1 C11 1.4673(17) yes .
C2 C3 1.4136(17) yes .
C3 C4 1.3880(17) yes .
C4 C4 1.4585(16) yes 2_656
C5 C6 1.3989(18) yes .
C5 C10 1.3977(18) yes .
C6 C7 1.397(2) yes .
C7 C8 1.383(2) yes .
C8 C9 1.385(3) yes .
C9 C10 1.389(3) yes .
C11 C12 1.3968(19) yes .
C11 C16 1.400(2) yes .
C12 C13 1.389(2) yes .
C13 C14 1.383(3) yes .
C14 C15 1.384(2) yes .
C15 C16 1.3899(19) yes .
C2 H2 0.950 no .
C6 H6 0.950 no .
C7 H7 0.950 no .
C8 H8 0.950 no .
C9 H9 0.950 no .
C10 H10 0.950 no .
C12 H12 0.950 no .
C13 H13 0.950 no .
C14 H14 0.950 no .
C15 H15 0.950 no .
C16 H16 0.950 no .

loop_
_geom_contact_atom_site_label_1
_geom_contact_atom_site_label_2
_geom_contact_distance
_geom_contact_publ_flag
_geom_contact_site_symmetry_2
S1 C16 3.1338(16) no .
Si1 C2 3.0896(13) no 2_656
Si1 C4 2.6423(15) no 2_656
Si1 C6 2.8725(17) no 2_656
Si1 C10 2.8302(16) no 2_656
C2 C12 3.0320(19) no .
C3 C6 3.384(2) no .
C5 C8 2.806(2) no .
C5 C10 3.509(2) no 2_656
C6 C9 2.777(2) no .
C7 C10 2.767(2) no .
C11 C14 2.7998(19) no .
C12 C15 2.773(3) no .
C13 C16 2.769(2) no .
C6 C12 3.576(3) no 1_556
C8 C14 3.536(3) no 7_566
C12 C6 3.576(3) no 1_554
C14 C8 3.536(3) no 7_566
S1 H2 3.4910 no .
S1 H16 2.7379 no .
Si1 H2 3.3949 no .
Si1 H2 3.3949 no 2_656
Si1 H6 2.9692 no .
Si1 H6 2.9692 no 2_656
Si1 H10 2.8942 no .
Si1 H10 2.8942 no 2_656
C1 H12 2.6373 no .
C1 H16 2.6765 no .
C2 H6 3.1727 no .
C2 H12 2.7292 no .
C3 H6 2.9139 no .
C4 H2 3.2123 no .
C5 H7 3.2847 no .
C5 H9 3.2845 no .
C5 H10 3.2051 no 2_656
C6 H8 3.2672 no .
C6 H10 3.2557 no .
C7 H9 3.2548 no .
C8 H6 3.2627 no .
C8 H10 3.2535 no .
C9 H7 3.2540 no .
C10 H6 3.2577 no .
C10 H8 3.2587 no .
C11 H2 2.8262 no .
C11 H13 3.2749 no .
C11 H15 3.2800 no .
C12 H2 2.8460 no .
C12 H14 3.2619 no .
C12 H16 3.2619 no .
C13 H15 3.2513 no .
C14 H12 3.2585 no .
C14 H16 3.2585 no .
C15 H13 3.2508 no .
C16 H12 3.2625 no .
C16 H14 3.2622 no .
H2 H6 3.1346 no .
H2 H10 3.4715 no 2_656
H2 H12 2.2823 no .
H6 H7 2.3407 no .
H7 H8 2.3315 no .
H8 H9 2.3362 no .
H9 H10 2.3306 no .
H12 H13 2.3315 no .
H13 H14 2.3318 no .
H14 H15 2.3343 no .
H15 H16 2.3339 no .
S1 H15 3.4916 no 4_575
S1 H16 3.4305 no 2_655
C1 H7 3.5537 no 7_566
C5 H2 3.4959 no 1_556
C5 H9 3.0633 no 4_564
C5 H12 3.5475 no 1_556
C6 H9 3.3400 no 4_564
C6 H12 2.9436 no 1_556
C6 H13 3.5866 no 7_565
C6 H14 3.1567 no 7_565
C7 H8 3.2314 no 4_564
C7 H9 3.4216 no 4_564
C7 H12 3.2432 no 1_556
C7 H14 2.9098 no 7_565
C8 H8 3.3282 no 4_564
C8 H9 3.2205 no 4_564
C8 H14 3.3617 no 6_545
C9 H9 2.9163 no 4_564
C9 H10 3.0123 no 2_657
C9 H10 3.1551 no 3_667
C10 H2 3.5358 no 1_556
C10 H9 3.4060 no 2_657
C10 H9 3.3889 no 3_667
C10 H9 2.8255 no 4_564
C10 H10 3.1146 no 2_657
C10 H10 3.3076 no 3_667
C11 H7 2.9836 no 7_566
C12 H6 3.3032 no 1_554
C12 H7 3.1635 no 7_566
C12 H12 3.2474 no 7_565
C13 H6 3.3424 no 1_554
C13 H6 3.4542 no 7_565
C13 H7 3.4973 no 7_566
C13 H12 3.3202 no 7_565
C14 H6 3.5217 no 7_565
C14 H7 3.2737 no 7_565
C14 H8 3.3722 no 6_555
C14 H8 3.0451 no 7_566
C15 H7 3.4783 no 7_566
C15 H8 2.9039 no 7_566
C15 H15 3.3874 no 4_575
C15 H16 3.1537 no 4_574
C16 H7 3.1654 no 7_566
C16 H8 3.4771 no 7_566
C16 H15 2.8633 no 4_575
H2 C5 3.4959 no 1_554
H2 C10 3.5358 no 1_554
H2 H13 3.2844 no 7_565
H6 C12 3.3032 no 1_556
H6 C13 3.3424 no 1_556
H6 C13 3.4542 no 7_565
H6 C14 3.5217 no 7_565
H6 H12 2.8788 no 1_556
H6 H13 2.9445 no 1_556
H6 H13 2.7839 no 7_565
H6 H14 2.9242 no 7_565
H7 C1 3.5537 no 7_566
H7 C11 2.9836 no 7_566
H7 C12 3.1635 no 7_566
H7 C13 3.4973 no 7_566
H7 C14 3.2737 no 7_565
H7 C15 3.4783 no 7_566
H7 C16 3.1654 no 7_566
H7 H8 3.3201 no 4_564
H7 H12 3.3689 no 1_556
H7 H12 3.5786 no 7_566
H7 H13 3.5627 no 7_565
H7 H14 2.4689 no 7_565
H7 H15 3.0530 no 6_545
H7 H16 3.5960 no 7_566
H8 C7 3.2314 no 4_565
H8 C8 3.3282 no 4_565
H8 C14 3.3722 no 6_545
H8 C14 3.0451 no 7_566
H8 C15 2.9039 no 7_566
H8 C16 3.4771 no 7_566
H8 H7 3.3201 no 4_565
H8 H8 3.4725 no 4_564
H8 H8 3.4725 no 4_565
H8 H14 2.6429 no 6_545
H8 H14 3.2126 no 7_566
H8 H15 3.1696 no 6_545
H8 H15 2.9820 no 7_566
H9 C5 3.0633 no 4_565
H9 C6 3.3400 no 4_565
H9 C7 3.4216 no 4_565
H9 C8 3.2205 no 4_565
H9 C9 2.9163 no 4_565
H9 C10 3.4060 no 2_657
H9 C10 3.3889 no 3_667
H9 C10 2.8255 no 4_565
H9 H9 3.1463 no 2_657
H9 H9 3.3336 no 4_564
H9 H9 3.3336 no 4_565
H9 H10 2.6381 no 2_657
H9 H10 2.7999 no 3_667
H9 H10 3.2023 no 4_565
H10 C9 3.0123 no 2_657
H10 C9 3.1551 no 3_667
H10 C10 3.1146 no 2_657
H10 C10 3.3076 no 3_667
H10 H9 2.6381 no 2_657
H10 H9 2.7999 no 3_667
H10 H9 3.2023 no 4_564
H10 H10 2.8191 no 2_657
H10 H10 3.0778 no 3_667
H12 C5 3.5475 no 1_554
H12 C6 2.9436 no 1_554
H12 C7 3.2432 no 1_554
H12 C12 3.2474 no 7_565
H12 C13 3.3202 no 7_565
H12 H6 2.8788 no 1_554
H12 H7 3.3689 no 1_554
H12 H7 3.5786 no 7_566
H12 H12 2.9203 no 7_565
H12 H13 3.0677 no 7_565
H13 C6 3.5866 no 7_565
H13 H2 3.2844 no 7_565
H13 H6 2.9445 no 1_554
H13 H6 2.7839 no 7_565
H13 H7 3.5627 no 7_565
H13 H12 3.0677 no 7_565
H13 H13 3.0249 no 7_564
H14 C6 3.1567 no 7_565
H14 C7 2.9098 no 7_565
H14 C8 3.3617 no 6_555
H14 H6 2.9242 no 7_565
H14 H7 2.4689 no 7_565
H14 H8 2.6429 no 6_555
H14 H8 3.2126 no 7_566
H14 H15 3.2704 no 4_574
H15 S1 3.4916 no 4_574
H15 C15 3.3874 no 4_574
H15 C16 2.8633 no 4_574
H15 H7 3.0530 no 6_555
H15 H8 3.1696 no 6_555
H15 H8 2.9820 no 7_566
H15 H14 3.2704 no 4_575
H15 H15 3.3542 no 4_574
H15 H15 3.3542 no 4_575
H15 H16 2.4154 no 4_574
H16 S1 3.4305 no 2_655
H16 C15 3.1537 no 4_575
H16 H7 3.5960 no 7_566
H16 H15 2.4154 no 4_575

loop_
_geom_torsion_atom_site_label_1
_geom_torsion_atom_site_label_2
_geom_torsion_atom_site_label_3
_geom_torsion_atom_site_label_4
_geom_torsion
_geom_torsion_publ_flag
_geom_torsion_site_symmetry_1
_geom_torsion_site_symmetry_3
_geom_torsion_site_symmetry_4
C1 S1 C4 C3 -0.07(9) no . . .
C1 S1 C4 C4 179.54(11) no . . 2_656
C4 S1 C1 C2 -0.10(9) no . . .
C4 S1 C1 C11 179.03(10) no . . .
C3 Si1 C3 C2 179.11(14) no . 2_656 2_656
C3 Si1 C3 C4 0.03(8) no . 2_656 2_656
C3 Si1 C3 C2 179.11(14) no 2_656 . .
C3 Si1 C3 C4 0.03(8) no 2_656 . .
C3 Si1 C5 C6 0.10(11) no . . .
C3 Si1 C5 C10 -177.60(8) no . . .
C5 Si1 C3 C2 -63.87(15) no . . .
C5 Si1 C3 C4 117.04(8) no . . .
C3 Si1 C5 C6 103.31(9) no . 2_656 2_656
C3 Si1 C5 C10 -74.40(10) no . 2_656 2_656
C5 Si1 C3 C2 63.04(15) no 2_656 . .
C5 Si1 C3 C4 -116.04(8) no 2_656 . .
C3 Si1 C5 C6 103.31(9) no 2_656 . .
C3 Si1 C5 C10 -74.40(10) no 2_656 . .
C5 Si1 C3 C2 63.04(15) no . 2_656 2_656
C5 Si1 C3 C4 -116.04(8) no . 2_656 2_656
C3 Si1 C5 C6 0.10(11) no 2_656 2_656 2_656
C3 Si1 C5 C10 -177.60(8) no 2_656 2_656 2_656
C5 Si1 C3 C2 -63.87(15) no 2_656 2_656 2_656
C5 Si1 C3 C4 117.04(8) no 2_656 2_656 2_656
C5 Si1 C5 C6 -128.59(9) no . 2_656 2_656
C5 Si1 C5 C10 53.70(10) no . 2_656 2_656
C5 Si1 C5 C6 -128.59(9) no 2_656 . .
C5 Si1 C5 C10 53.70(10) no 2_656 . .
S1 C1 C2 C3 0.25(14) no . . .
S1 C1 C11 C12 -165.46(9) no . . .
S1 C1 C11 C16 13.32(17) no . . .
C2 C1 C11 C12 13.5(2) no . . .
C2 C1 C11 C16 -167.72(12) no . . .
C11 C1 C2 C3 -178.80(11) no . . .
C1 C2 C3 Si1 -179.37(12) no . . .
C1 C2 C3 C4 -0.31(16) no . . .
Si1 C3 C4 S1 179.60(7) no . . .
Si1 C3 C4 C4 -0.07(13) no . . 2_656
C2 C3 C4 S1 0.22(15) no . . .
C2 C3 C4 C4 -179.45(10) no . . 2_656
S1 C4 C4 S1 0.9(2) no . 2_656 2_656
S1 C4 C4 C3 -179.49(9) no . 2_656 2_656
C3 C4 C4 S1 -179.49(11) no . 2_656 2_656
C3 C4 C4 C3 0.10(17) no . 2_656 2_656
Si1 C5 C6 C7 -177.35(8) no . . .
Si1 C5 C10 C9 177.90(8) no . . .
C6 C5 C10 C9 0.09(19) no . . .
C10 C5 C6 C7 0.39(19) no . . .
C5 C6 C7 C8 -0.6(2) no . . .
C6 C7 C8 C9 0.4(2) no . . .
C7 C8 C9 C10 0.1(2) no . . .
C8 C9 C10 C5 -0.3(2) no . . .
C1 C11 C12 C13 178.43(12) no . . .
C1 C11 C16 C15 -177.13(11) no . . .
C12 C11 C16 C15 1.7(2) no . . .
C16 C11 C12 C13 -0.4(2) no . . .
C11 C12 C13 C14 -1.0(3) no . . .
C12 C13 C14 C15 1.2(3) no . . .
C13 C14 C15 C16 0.1(3) no . . .
C14 C15 C16 C11 -1.5(3) no . . .
